data_7056756
loop_
_publ_author_name
'Zelinskii, Genrikh E.'
'Belov, Alexander S.'
'Belaya, Irina G.'
'Vologzhanina, Anna V.'
'Novikov, Valentin V.'
'Varzatskii, Oleg A.'
'Voloshin, Yan Z.'

_publ_section_title
;
 The molecular design of cage metal complexes for biological applications:
 pathways of the synthesis, and X-ray structures of a series of new N2-,
 S2- and O2-alicyclic iron(ii) di- and tetrachloroclathrochelates
;
_journal_issue 1
_journal_name_full 'New Journal of Chemistry'
_journal_page_first 56
_journal_paper_doi 10.1039/C7NJ03051G
_journal_volume 42
_journal_year 2018
_chemical_absolute_configuration ad
_chemical_formula_moiety 'C32 H30 B2 Fe N6 O12'
_chemical_formula_sum 'C32 H30 B2 Fe N6 O12'
_chemical_formula_weight 768.09
_space_group_crystal_system tetragonal
_space_group_IT_number 92
_space_group_name_Hall 'P 4abw 2nw'
_space_group_name_H-M_alt 'P 41 21 2'
_symmetry_space_group_name_Hall 'P 4abw 2nw'
_symmetry_space_group_name_H-M 'P 41 21 2'
_atom_sites_solution_hydrogens geom
_atom_sites_solution_primary direct
_atom_sites_solution_secondary difmap
_audit_creation_date 2015-10-26
_audit_creation_method
;
Olex2 1.2
(compiled 2015.09.30 svn.r3233 for OlexSys, GUI svn.r5103)
;
_audit_update_record
;
2015-10-27 deposited with the CCDC.
2017-11-09 downloaded from the CCDC.
;
_cell_angle_alpha 90.00
_cell_angle_beta 90.00
_cell_angle_gamma 90.00
_cell_formula_units_Z 4
_cell_length_a 11.0772(2)
_cell_length_b 11.0772(2)
_cell_length_c 26.6909(9)
_cell_measurement_reflns_used 9759
_cell_measurement_temperature 120
_cell_measurement_theta_max 30.55
_cell_measurement_theta_min 2.39
_cell_volume 3275.09(14)
_computing_molecular_graphics 'Olex2 (Dolomanov et al., 2009)'
_computing_publication_material 'Olex2 (Dolomanov et al., 2009)'
_computing_structure_refinement 'XL (Sheldrick, 2008)'
_computing_structure_solution 'XS (Sheldrick, 2008)'
_diffrn_ambient_temperature 120
_diffrn_measured_fraction_theta_full 0.987
_diffrn_measured_fraction_theta_max 0.990
_diffrn_measurement_device_type 'Bruker P4'
_diffrn_measurement_method '\w scans'
_diffrn_radiation_monochromator graphite
_diffrn_radiation_type MoK\a
_diffrn_radiation_wavelength 0.71073
_diffrn_reflns_av_R_equivalents 0.0372
_diffrn_reflns_av_unetI/netI 0.0278
_diffrn_reflns_limit_h_max 15
_diffrn_reflns_limit_h_min -15
_diffrn_reflns_limit_k_max 15
_diffrn_reflns_limit_k_min -15
_diffrn_reflns_limit_l_max 30
_diffrn_reflns_limit_l_min -38
_diffrn_reflns_number 29809
_diffrn_reflns_theta_full 26.00
_diffrn_reflns_theta_max 30.56
_diffrn_reflns_theta_min 1.99
_diffrn_source 'fine-focus sealed tube'
_diffrn_standards_number 0
_exptl_absorpt_coefficient_mu 0.537
_exptl_absorpt_correction_T_max 0.7461
_exptl_absorpt_correction_T_min 0.6391
_exptl_absorpt_correction_type multi-scan
_exptl_absorpt_process_details
;
SADABS-2012/1 (Bruker,2012) was used for absorption correction.
wR2(int) was 0.0568 before and 0.0506 after correction.
The Ratio of minimum to maximum transmission is 0.8566.
The \l/2 correction factor is 0.0015.
;
_exptl_crystal_colour violet
_exptl_crystal_colour_primary violet
_exptl_crystal_density_diffrn 1.558
_exptl_crystal_density_method 'not measured'
_exptl_crystal_description rhombohedral
_exptl_crystal_F_000 1584
_exptl_crystal_size_max 0.15
_exptl_crystal_size_mid 0.12
_exptl_crystal_size_min 0.09
_refine_diff_density_max 0.430
_refine_diff_density_min -0.437
_refine_diff_density_rms 0.052
_refine_ls_abs_structure_details 'Flack H D (1983), Acta Cryst. A39, 876-881'
_refine_ls_abs_structure_Flack -0.010(16)
_refine_ls_extinction_method none
_refine_ls_goodness_of_fit_ref 1.008
_refine_ls_hydrogen_treatment constr
_refine_ls_matrix_type full
_refine_ls_number_parameters 241
_refine_ls_number_reflns 4981
_refine_ls_number_restraints 0
_refine_ls_restrained_S_all 1.008
_refine_ls_R_factor_all 0.0357
_refine_ls_R_factor_gt 0.0300
_refine_ls_shift/su_max 0.001
_refine_ls_shift/su_mean 0.000
_refine_ls_structure_factor_coef Fsqd
_refine_ls_weighting_details 'calc w=1/[\s^2^(Fo^2^)+(0.0500P)^2^+0.2000P] where P=(Fo^2^+2Fc^2^)/3'
_refine_ls_weighting_scheme calc
_refine_ls_wR_factor_gt 0.0742
_refine_ls_wR_factor_ref 0.0772
_reflns_number_gt 4529
_reflns_number_total 4981
_reflns_threshold_expression >2sigma(I)
_cod_data_source_file c7nj03051g2.cif
_cod_data_source_block gz94
_cod_depositor_comments 'Adding full bibliography for 7056755--7056757.cif.'
_cod_database_code 7056756
_olex2_refinement_description
;
1. Others
 Fixed Uiso: H3(0.02) H4(0.025) H5(0.029) H6(0.026) H9A(0.017) H9B(0.017)
 H10A(0.022) H10B(0.022) H11A(0.025) H11B(0.025) H12A(0.037) H12B(0.037)
 H12C(0.037) H15(0.022) H16(0.025)
 Fixed X: H3(-0.6618) H4(-0.597) H5(-0.462) H6(-0.3879) H9A(-0.7098) H9B(-
 0.8267) H10A(-0.7783) H10B(-0.6558) H11A(-0.8913) H11B(-0.769) H12A(-0.8384)
 H12B(-0.8276) H12C(-0.7086) H15(0.0108) H16(0.0791)
 Fixed Y: H3(0.7788) H4(0.9658) H5(1.0843) H6(1.0163) H9A(0.247) H9B(0.2784)
 H10A(0.1242) H10B(0.0964) H11A(0.0449) H11B(0.0191) H12A(-0.0976) H12B(-
 0.1618) H12C(-0.1165) H15(0.23) H16(0.0402)
 Fixed Z: Fe1(0.25) H3(0.4584) H4(0.4902) H5(0.4447) H6(0.3671) H9A(0.382)
 H9B(0.3492) H10A(0.2918) H10B(0.321) H11A(0.3594) H11B(0.3896) H12A(0.2983)
 H12B(0.3518) H12C(0.3234) H15(0.1976) H16(0.2237)
;
_olex2_submission_special_instructions 'No special instructions were received'

loop_
_space_group_symop_id
_space_group_symop_operation_xyz
1 'x, y, z'
2 '-y+1/2, x+1/2, z+1/4'
3 '-x, -y, z+1/2'
4 'y+1/2, -x+1/2, z+3/4'
5 'x+1/2, -y+1/2, -z+3/4'
6 '-x+1/2, y+1/2, -z+1/4'
7 'y, x, -z'
8 '-y, -x, -z+1/2'

loop_
_atom_site_label
_atom_site_type_symbol
_atom_site_fract_x
_atom_site_fract_y
_atom_site_fract_z
_atom_site_U_iso_or_equiv
_atom_site_adp_type
_atom_site_occupancy
_atom_site_calc_flag
_atom_site_site_symmetry_order
_atom_site_refinement_flags_posn
_atom_site_refinement_flags_adp
_atom_site_refinement_flags_occupancy
Fe1 Fe -0.502853(16) 0.502853(16) 0.2500 0.01006(6) Uani 1 d 2 S T P
O1 O -0.66943(9) 0.46699(9) 0.33476(3) 0.01400(19) Uani 1 d 1 . . .
O2 O -0.33986(9) 0.71072(9) 0.23898(3) 0.01368(19) Uani 1 d 1 . . .
O3 O -0.60050(9) 0.67330(9) 0.37850(3) 0.01507(19) Uani 1 d 1 . . .
O4 O -0.42848(9) 0.81760(9) 0.32216(4) 0.0169(2) Uani 1 d 1 . . .
O5 O -0.29429(9) 0.53636(9) 0.18396(4) 0.01399(18) Uani 1 d 1 . . .
O6 O -0.18733(9) 0.33448(9) 0.21664(4) 0.01476(19) Uani 1 d 1 . . .
N1 N -0.59200(10) 0.54312(10) 0.30973(4) 0.0121(2) Uani 1 d 1 . . .
N2 N -0.41942(10) 0.64918(10) 0.26925(4) 0.0114(2) Uani 1 d 1 . . .
N3 N -0.35609(10) 0.46084(10) 0.21546(4) 0.0117(2) Uani 1 d 1 . . .
C1 C -0.55732(12) 0.63971(12) 0.33338(5) 0.0124(2) Uani 1 d 1 . . .
C2 C -0.55902(13) 0.78612(12) 0.39509(5) 0.0139(3) Uani 1 d 1 . . .
C3 C -0.60526(13) 0.82634(13) 0.44030(5) 0.0168(3) Uani 1 d 1 . . .
H3 H -0.6618 0.7788 0.4584 0.020 Uiso 1 calc 1 R . .
C4 C -0.56742(14) 0.93791(13) 0.45891(6) 0.0207(3) Uani 1 d 1 . . .
H4 H -0.5970 0.9658 0.4902 0.025 Uiso 1 calc 1 R . .
C5 C -0.48690(14) 1.00820(14) 0.43192(6) 0.0245(3) Uani 1 d 1 . . .
H5 H -0.4620 1.0843 0.4447 0.029 Uiso 1 calc 1 R . .
C6 C -0.44210(15) 0.96771(14) 0.38594(6) 0.0215(3) Uani 1 d 1 . . .
H6 H -0.3879 1.0163 0.3671 0.026 Uiso 1 calc 1 R . .
C7 C -0.47774(12) 0.85574(13) 0.36814(5) 0.0152(3) Uani 1 d 1 . . .
C8 C -0.46339(12) 0.70552(12) 0.30766(5) 0.0132(2) Uani 1 d 1 . . .
C9 C -0.74240(12) 0.24904(12) 0.34743(5) 0.0138(2) Uani 1 d 1 . . .
H9A H -0.7098 0.2470 0.3820 0.017 Uiso 1 calc 1 R . .
H9B H -0.8267 0.2784 0.3492 0.017 Uiso 1 calc 1 R . .
C10 C -0.74101(14) 0.12115(13) 0.32548(5) 0.0180(3) Uani 1 d 1 . . .
H10A H -0.7783 0.1242 0.2918 0.022 Uiso 1 calc 1 R . .
H10B H -0.6558 0.0964 0.3210 0.022 Uiso 1 calc 1 R . .
C11 C -0.80496(15) 0.02363(13) 0.35571(6) 0.0208(3) Uani 1 d 1 . . .
H11A H -0.8913 0.0449 0.3594 0.025 Uiso 1 calc 1 R . .
H11B H -0.7690 0.0191 0.3896 0.025 Uiso 1 calc 1 R . .
C12 C -0.79391(15) -0.09905(14) 0.32999(7) 0.0244(3) Uani 1 d 1 . . .
H12A H -0.8384 -0.0976 0.2983 0.037 Uiso 1 calc 1 GR . .
H12B H -0.8276 -0.1618 0.3518 0.037 Uiso 1 calc 1 GR . .
H12C H -0.7086 -0.1165 0.3234 0.037 Uiso 1 calc 1 GR . .
C13 C -0.30000(12) 0.36604(12) 0.23129(5) 0.0121(2) Uani 1 d 1 . . .
C14 C -0.14996(12) 0.22134(12) 0.23440(5) 0.0137(2) Uani 1 d 1 . . .
C15 C -0.03795(13) 0.18118(13) 0.21878(5) 0.0182(3) Uani 1 d 1 . . .
H15 H 0.0108 0.2300 0.1976 0.022 Uiso 1 calc 1 R . .
C16 C 0.00250(14) 0.06877(13) 0.23436(6) 0.0206(3) Uani 1 d 1 . . .
H16 H 0.0791 0.0402 0.2237 0.025 Uiso 1 calc 1 R . .
B1 B -0.66423(14) 0.34003(13) 0.31447(5) 0.0126(2) Uani 1 d 1 . . .

loop_
_atom_site_aniso_label
_atom_site_aniso_U_11
_atom_site_aniso_U_22
_atom_site_aniso_U_33
_atom_site_aniso_U_23
_atom_site_aniso_U_13
_atom_site_aniso_U_12
Fe1 0.01083(7) 0.01083(7) 0.00852(11) 0.00090(6) 0.00090(6) -0.00031(8)
O1 0.0153(4) 0.0130(4) 0.0137(4) 0.0002(3) 0.0054(4) -0.0036(4)
O2 0.0133(4) 0.0169(4) 0.0108(4) 0.0016(3) 0.0028(3) -0.0035(3)
O3 0.0207(5) 0.0135(4) 0.0110(4) -0.0016(4) 0.0046(4) -0.0032(4)
O4 0.0202(5) 0.0165(5) 0.0140(5) -0.0045(4) 0.0059(4) -0.0059(4)
O5 0.0158(4) 0.0134(4) 0.0128(4) 0.0036(3) 0.0047(4) -0.0006(4)
O6 0.0154(5) 0.0141(4) 0.0148(4) 0.0028(4) 0.0031(4) 0.0027(4)
N1 0.0113(5) 0.0125(5) 0.0124(5) 0.0015(4) 0.0020(4) -0.0009(4)
N2 0.0110(5) 0.0141(5) 0.0093(5) 0.0014(4) 0.0019(4) -0.0015(4)
N3 0.0141(5) 0.0130(5) 0.0079(5) 0.0009(4) 0.0025(4) -0.0004(4)
C1 0.0128(6) 0.0136(6) 0.0108(5) 0.0005(5) 0.0022(5) 0.0006(5)
C2 0.0159(6) 0.0132(6) 0.0126(6) -0.0006(5) 0.0007(5) 0.0008(5)
C3 0.0190(6) 0.0173(6) 0.0141(6) -0.0004(5) 0.0031(5) 0.0017(5)
C4 0.0267(8) 0.0202(7) 0.0152(6) -0.0044(5) 0.0037(6) 0.0013(6)
C5 0.0309(8) 0.0195(7) 0.0230(7) -0.0076(6) 0.0050(6) -0.0068(7)
C6 0.0236(7) 0.0209(7) 0.0200(7) -0.0049(6) 0.0042(6) -0.0071(6)
C7 0.0165(6) 0.0171(6) 0.0122(6) -0.0018(5) 0.0013(5) 0.0000(5)
C8 0.0136(5) 0.0140(6) 0.0121(6) -0.0003(5) 0.0011(5) -0.0014(5)
C9 0.0149(6) 0.0140(6) 0.0126(6) 0.0010(5) 0.0034(5) -0.0010(4)
C10 0.0242(7) 0.0148(6) 0.0148(6) 0.0014(5) 0.0037(5) -0.0046(5)
C11 0.0244(7) 0.0178(7) 0.0202(7) 0.0045(5) 0.0021(6) -0.0045(5)
C12 0.0229(7) 0.0177(7) 0.0326(8) 0.0045(6) -0.0043(6) -0.0030(6)
C13 0.0134(6) 0.0140(6) 0.0088(5) -0.0008(5) 0.0008(5) -0.0014(4)
C14 0.0170(6) 0.0124(6) 0.0117(6) 0.0010(5) -0.0007(5) 0.0012(5)
C15 0.0165(6) 0.0179(6) 0.0200(7) 0.0032(5) 0.0049(5) 0.0020(5)
C16 0.0168(6) 0.0202(7) 0.0247(7) 0.0020(6) 0.0045(6) 0.0049(5)
B1 0.0142(6) 0.0139(6) 0.0098(6) 0.0010(5) 0.0018(5) -0.0004(5)

loop_
_atom_type_symbol
_atom_type_description
_atom_type_scat_dispersion_real
_atom_type_scat_dispersion_imag
_atom_type_scat_source
C C 0.0033 0.0016 'International Tables Vol C Tables 4.2.6.8 and 6.1.1.4'
H H 0.0000 0.0000 'International Tables Vol C Tables 4.2.6.8 and 6.1.1.4'
B B 0.0013 0.0007 'International Tables Vol C Tables 4.2.6.8 and 6.1.1.4'
Fe Fe 0.3463 0.8444 'International Tables Vol C Tables 4.2.6.8 and 6.1.1.4'
N N 0.0061 0.0033 'International Tables Vol C Tables 4.2.6.8 and 6.1.1.4'
O O 0.0106 0.0060 'International Tables Vol C Tables 4.2.6.8 and 6.1.1.4'

loop_
_geom_angle_atom_site_label_1
_geom_angle_atom_site_label_2
_geom_angle_atom_site_label_3
_geom_angle
_geom_angle_site_symmetry_1
_geom_angle_site_symmetry_3
N1 Fe1 N1 116.55(7) . 8
N1 Fe1 N2 80.29(5) . .
N1 Fe1 N2 84.32(5) . 8
N1 Fe1 N2 84.32(5) 8 .
N1 Fe1 N2 80.29(5) 8 8
N2 Fe1 N2 150.51(7) 8 .
N3 Fe1 N1 152.15(5) 8 8
N3 Fe1 N1 85.60(5) . 8
N3 Fe1 N1 152.16(5) . .
N3 Fe1 N1 85.60(5) 8 .
N3 Fe1 N2 117.68(5) 8 .
N3 Fe1 N2 85.77(5) . .
N3 Fe1 N2 117.68(5) . 8
N3 Fe1 N2 85.77(5) 8 8
N3 Fe1 N3 79.70(7) . 8
N1 O1 B1 111.91(10) . .
N2 O2 B1 112.54(9) . 8
C1 O3 C2 114.30(11) . .
C8 O4 C7 114.37(11) . .
N3 O5 B1 112.93(10) . 8
C13 O6 C14 113.90(10) . .
O1 N1 Fe1 125.40(8) . .
C1 N1 Fe1 116.14(9) . .
C1 N1 O1 116.91(11) . .
O2 N2 Fe1 124.39(8) . .
C8 N2 Fe1 115.72(9) . .
C8 N2 O2 117.83(11) . .
O5 N3 Fe1 124.62(8) . .
C13 N3 Fe1 116.49(9) . .
C13 N3 O5 117.21(11) . .
O3 C1 C8 122.75(12) . .
N1 C1 O3 123.78(12) . .
N1 C1 C8 113.42(12) . .
C3 C2 O3 116.13(12) . .
C3 C2 C7 120.89(13) . .
C7 C2 O3 122.98(12) . .
C2 C3 C4 118.94(13) . .
C5 C4 C3 120.36(13) . .
C4 C5 C6 120.31(14) . .
C7 C6 C5 119.15(14) . .
C2 C7 O4 122.47(12) . .
C6 C7 O4 117.19(12) . .
C6 C7 C2 120.33(13) . .
O4 C8 C1 122.12(11) . .
N2 C8 O4 124.02(12) . .
N2 C8 C1 113.83(12) . .
C10 C9 B1 111.59(11) . .
C11 C10 C9 116.63(12) . .
C10 C11 C12 110.83(13) . .
O6 C13 C13 122.57(7) . 8
N3 C13 O6 123.99(12) . .
N3 C13 C13 113.34(8) . 8
C14 C14 O6 122.77(7) 8 .
C15 C14 O6 116.78(12) . .
C15 C14 C14 120.44(8) . 8
C14 C15 C16 119.23(13) . .
C15 C16 C16 120.33(8) . 8
O1 B1 O2 109.03(11) . 8
O1 B1 C9 111.76(11) . .
O2 B1 C9 109.51(10) 8 .
O5 B1 O1 109.87(11) 8 .
O5 B1 O2 110.21(11) 8 8
O5 B1 C9 106.45(11) 8 .

loop_
_geom_bond_atom_site_label_1
_geom_bond_atom_site_label_2
_geom_bond_distance
_geom_bond_site_symmetry_2
Fe1 N1 1.9276(11) 8
Fe1 N1 1.9275(11) .
Fe1 N2 1.9353(11) .
Fe1 N2 1.9353(11) 8
Fe1 N3 1.9260(11) .
Fe1 N3 1.9260(11) 8
O1 N1 1.3760(14) .
O1 B1 1.5083(18) .
O2 N2 1.3763(14) .
O2 B1 1.5165(17) 8
O3 C1 1.3481(16) .
O3 C2 1.4032(16) .
O4 C7 1.4079(16) .
O4 C8 1.3568(16) .
O5 N3 1.3694(14) .
O5 B1 1.5049(18) 8
O6 C13 1.3538(16) .
O6 C14 1.4024(16) .
N1 C1 1.3004(17) .
N2 C8 1.2954(17) .
N3 C13 1.2912(17) .
C1 C8 1.4440(18) .
C2 C3 1.3846(19) .
C2 C7 1.387(2) .
C3 C4 1.396(2) .
C4 C5 1.386(2) .
C5 C6 1.398(2) .
C6 C7 1.386(2) .
C9 C10 1.5331(19) .
C9 B1 1.5936(18) .
C10 C11 1.5231(19) .
C11 C12 1.527(2) .
C13 C13 1.438(3) 8
C14 C14 1.394(3) 8
C14 C15 1.3825(19) .
C15 C16 1.387(2) .
C16 C16 1.394(3) 8
B1 O2 1.5167(17) 8
B1 O5 1.5049(18) 8

loop_
_geom_torsion_atom_site_label_1
_geom_torsion_atom_site_label_2
_geom_torsion_atom_site_label_3
_geom_torsion_atom_site_label_4
_geom_torsion
_geom_torsion_site_symmetry_1
_geom_torsion_site_symmetry_4
Fe1 N1 C1 O3 -172.30(10) . .
Fe1 N1 C1 C8 5.04(15) . .
Fe1 N2 C8 O4 -170.03(10) . .
Fe1 N2 C8 C1 8.00(15) . .
Fe1 N3 C13 O6 -169.42(10) . .
Fe1 N3 C13 C13 6.99(18) . 8
O1 N1 C1 O3 -5.73(19) . .
O1 N1 C1 C8 171.61(11) . .
O2 N2 C8 O4 -5.61(19) . .
O2 N2 C8 C1 172.42(11) . .
O3 C1 C8 O4 -13.1(2) . .
O3 C1 C8 N2 168.87(12) . .
O3 C2 C3 C4 179.90(13) . .
O3 C2 C7 O4 -1.1(2) . .
O3 C2 C7 C6 178.58(13) . .
O5 N3 C13 O6 -3.49(19) . .
O5 N3 C13 C13 172.92(13) . 8
O6 C14 C15 C16 -178.67(13) . .
N1 Fe1 N1 O1 115.38(10) 8 .
N1 Fe1 N1 C1 -79.34(9) 8 .
N1 Fe1 N2 O2 -167.53(11) . .
N1 Fe1 N2 O2 -49.33(10) 8 .
N1 Fe1 N2 C8 113.94(10) 8 .
N1 Fe1 N2 C8 -4.26(10) . .
N1 Fe1 N3 O5 -108.21(12) . .
N1 Fe1 N3 O5 36.27(10) 8 .
N1 Fe1 N3 C13 56.56(15) . .
N1 Fe1 N3 C13 -158.96(10) 8 .
N1 O1 B1 O2 -65.33(13) . 8
N1 O1 B1 O5 55.54(13) . 8
N1 O1 B1 C9 173.47(10) . .
N1 C1 C8 O4 169.57(12) . .
N1 C1 C8 N2 -8.51(17) . .
N2 Fe1 N1 O1 39.22(10) 8 .
N2 Fe1 N1 O1 -166.03(11) . .
N2 Fe1 N1 C1 -0.75(10) . .
N2 Fe1 N1 C1 -155.50(10) 8 .
N2 Fe1 N2 O2 -107.98(10) 8 .
N2 Fe1 N2 C8 55.29(9) 8 .
N2 Fe1 N3 O5 -48.34(10) . .
N2 Fe1 N3 O5 112.89(10) 8 .
N2 Fe1 N3 C13 116.43(10) . .
N2 Fe1 N3 C13 -82.33(10) 8 .
N3 Fe1 N1 O1 -46.96(10) 8 .
N3 Fe1 N1 O1 -104.98(12) . .
N3 Fe1 N1 C1 60.30(15) . .
N3 Fe1 N1 C1 118.32(10) 8 .
N3 Fe1 N2 O2 36.66(10) . .
N3 Fe1 N2 O2 112.70(10) 8 .
N3 Fe1 N2 C8 -160.07(10) . .
N3 Fe1 N2 C8 -84.03(11) 8 .
N3 Fe1 N3 O5 -167.48(12) 8 .
N3 Fe1 N3 C13 -2.70(7) 8 .
C1 O3 C2 C3 177.33(12) . .
C1 O3 C2 C7 -1.83(19) . .
C2 O3 C1 N1 -174.41(12) . .
C2 O3 C1 C8 8.50(18) . .
C2 C3 C4 C5 1.4(2) . .
C3 C2 C7 O4 179.74(13) . .
C3 C2 C7 C6 -0.5(2) . .
C3 C4 C5 C6 -0.4(2) . .
C4 C5 C6 C7 -1.0(2) . .
C5 C6 C7 O4 -178.76(14) . .
C5 C6 C7 C2 1.5(2) . .
C7 O4 C8 N2 -172.98(13) . .
C7 O4 C8 C1 9.15(18) . .
C7 C2 C3 C4 -0.9(2) . .
C8 O4 C7 C2 -2.57(19) . .
C8 O4 C7 C6 177.70(13) . .
C9 C10 C11 C12 -178.76(13) . .
C10 C9 B1 O1 177.71(11) . .
C10 C9 B1 O2 56.79(15) . 8
C10 C9 B1 O5 -62.34(14) . 8
C13 O6 C14 C14 -1.9(2) . 8
C13 O6 C14 C15 176.97(12) . .
C14 O6 C13 N3 -173.33(12) . .
C14 O6 C13 C13 10.6(2) . 8
C14 C14 C15 C16 0.2(3) 8 .
C14 C15 C16 C16 -0.4(3) . 8
B1 O1 N1 Fe1 8.19(14) . .
B1 O1 N1 C1 -156.99(11) . .
B1 O2 N2 Fe1 9.80(15) 8 .
B1 O2 N2 C8 -153.15(12) 8 .
B1 O5 N3 Fe1 10.03(14) 8 .
B1 O5 N3 C13 -154.64(12) 8 .
B1 C9 C10 C11 175.65(12) . .
